data_9000390
loop_
_publ_author_name
'Rossi, G.'
'Tazzoli, V.'
'Ungaretti, L.'

_publ_section_title
;
 The crystal structure of ussingite
;
_journal_name_full 'American Mineralogist'
_journal_page_first 335
_journal_page_last 340
_journal_volume 59
_journal_year 1974
_chemical_compound_source 'Lovozero alkali massif, Russia'
_chemical_formula_sum 'Al H Na2 O9 Si3'
_chemical_name_mineral Ussingite
_space_group_IT_number 2
_symmetry_space_group_name_Hall '-P 1'
_symmetry_space_group_name_H-M 'P -1'
_cell_angle_alpha 90.75
_cell_angle_beta 99.75
_cell_angle_gamma 122.48
_cell_length_a 7.256
_cell_length_b 7.686
_cell_length_c 8.683
_cell_formula_units_Z 2
_cell_volume 399.436
_database_code_amcsd 0000399
_exptl_crystal_density_diffrn 2.513
_cod_original_formula_sum 'Al Si3 Na2 H O9'
_cod_database_code 9000390

loop_
_space_group_symop_operation_xyz
x,y,z
-x,-y,-z

loop_
_atom_site_aniso_label
_atom_site_aniso_U_11
_atom_site_aniso_U_22
_atom_site_aniso_U_33
_atom_site_aniso_U_12
_atom_site_aniso_U_13
_atom_site_aniso_U_23
Al 0.00688 0.00937 0.00898 0.00431 0.00220 0.00210
Si1 0.00658 0.00801 0.00921 0.00355 0.00169 0.00121
Si2 0.00856 0.00847 0.00777 0.00379 0.00250 0.00186
Si3 0.00586 0.01064 0.00889 0.00537 0.00434 0.00284
Na1 0.02672 0.02481 0.01958 0.01665 0.00395 0.00060
Na2 0.02791 0.02109 0.01696 0.01544 0.00549 0.00457
O1 0.01258 0.01546 0.02224 0.00731 0.00272 -0.00029
O2 0.01619 0.02131 0.02211 0.01170 0.00593 0.00809
O3 0.01791 0.01491 0.01129 0.01080 0.00344 0.00207
O4 0.01541 0.01277 0.01137 0.00709 0.00312 0.00165
O5 0.01321 0.01959 0.02036 0.00964 0.00357 0.00212
O6 0.01310 0.01666 0.01492 0.00494 0.00504 0.00467
O7 0.02389 0.03018 0.01395 0.01950 0.00585 0.00789
O8 0.01621 0.01437 0.02431 0.00540 0.00844 0.00000
O9 0.02884 0.01974 0.01048 0.01419 0.00320 0.00179

loop_
_atom_site_label
_atom_site_fract_x
_atom_site_fract_y
_atom_site_fract_z
Al 0.24220 0.04570 0.85510
Si1 0.24630 0.19350 0.36260
Si2 0.32030 0.41470 0.69240
Si3 0.70140 0.10410 0.81290
Na1 0.17590 0.39240 0.05550
Na2 0.82140 0.23420 0.44210
H 0.97900 0.40500 0.76500
O1 0.00210 0.13580 0.27920
O2 0.14190 0.47490 0.65150
O3 0.27670 -0.00210 0.34730
O4 0.30100 0.29700 0.84890
O5 0.44420 0.02240 0.79550
O6 0.42310 0.38180 0.27680
O7 0.79800 0.03440 0.96250
O8 0.85800 0.35570 0.82100
O9 0.29730 0.26040 0.54850

loop_
_cod_related_entry_id
_cod_related_entry_database
_cod_related_entry_code
1 AMCSD 0000399
